data_4032277
loop_
_publ_author_name
'Chuang, Hsiang-Yu'
'Isobe, Minoru'

_publ_section_title
;
 Synthesis of Rings DEF of Solanoeclepin A.
;
_journal_issue 4
_journal_name_full 'The Journal of organic chemistry'
_journal_page_first 2045
_journal_page_last 2058
_journal_paper_doi 10.1021/acs.joc.6b02886
_journal_volume 82
_journal_year 2017
_chemical_formula_moiety 'C15 H18 O3'
_chemical_formula_sum 'C15 H18 O3'
_chemical_formula_weight 246.29
_chemical_name_systematic
;
 ?
;
_space_group_IT_number 19
_symmetry_cell_setting orthorhombic
_symmetry_space_group_name_Hall 'P 2ac 2ab'
_symmetry_space_group_name_H-M 'P 21 21 21'
_atom_sites_solution_hydrogens geom
_atom_sites_solution_primary direct
_atom_sites_solution_secondary difmap
_audit_creation_method SHELXL-97
_cell_angle_alpha 90.00
_cell_angle_beta 90.00
_cell_angle_gamma 90.00
_cell_formula_units_Z 4
_cell_length_a 9.4042(18)
_cell_length_b 11.0208(19)
_cell_length_c 12.718(2)
_cell_measurement_reflns_used 0
_cell_measurement_temperature 200(2)
_cell_measurement_theta_max 0
_cell_measurement_theta_min 0
_cell_volume 1318.1(4)
_computing_molecular_graphics 'Ortep-3 for Windows (Farrugia, 1997)'
_computing_publication_material 'WinGX publication routines (Farrugia, 1999)'
_computing_structure_refinement 'SHELXL-97 (Sheldrick, 1997)'
_computing_structure_solution 'SHELXS-86 (Sheldrick, 1986)'
_diffrn_ambient_temperature 200(2)
_diffrn_measured_fraction_theta_full 0.990
_diffrn_measured_fraction_theta_max 0.990
_diffrn_radiation_monochromator graphite
_diffrn_radiation_source 'fine-focus sealed tube'
_diffrn_radiation_type MoK\a
_diffrn_radiation_wavelength 0.71073
_diffrn_reflns_av_R_equivalents 0.0518
_diffrn_reflns_av_sigmaI/netI 0.0608
_diffrn_reflns_limit_h_max 11
_diffrn_reflns_limit_h_min -11
_diffrn_reflns_limit_k_max 11
_diffrn_reflns_limit_k_min -13
_diffrn_reflns_limit_l_max 15
_diffrn_reflns_limit_l_min -14
_diffrn_reflns_number 7261
_diffrn_reflns_theta_full 25.03
_diffrn_reflns_theta_max 25.03
_diffrn_reflns_theta_min 2.45
_exptl_absorpt_coefficient_mu 0.085
_exptl_absorpt_correction_T_max 0.9915
_exptl_absorpt_correction_T_min 0.9474
_exptl_absorpt_correction_type multi-scan
_exptl_crystal_colour colorless
_exptl_crystal_density_diffrn 1.241
_exptl_crystal_density_method 'not measured'
_exptl_crystal_description prism
_exptl_crystal_F_000 528
_exptl_crystal_size_max 0.64
_exptl_crystal_size_mid 0.47
_exptl_crystal_size_min 0.10
_refine_diff_density_max 0.325
_refine_diff_density_min -0.339
_refine_diff_density_rms 0.064
_refine_ls_abs_structure_details 'Flack H D (1983), Acta Cryst. A39, 876-881'
_refine_ls_abs_structure_Flack -1(3)
_refine_ls_extinction_method none
_refine_ls_goodness_of_fit_ref 1.436
_refine_ls_hydrogen_treatment constr
_refine_ls_matrix_type full
_refine_ls_number_parameters 163
_refine_ls_number_reflns 2184
_refine_ls_number_restraints 0
_refine_ls_restrained_S_all 1.436
_refine_ls_R_factor_all 0.0974
_refine_ls_R_factor_gt 0.0656
_refine_ls_shift/su_max 0.000
_refine_ls_shift/su_mean 0.000
_refine_ls_structure_factor_coef Fsqd
_refine_ls_weighting_details 'calc w=1/[\s^2^(Fo^2^)+(0.0000P)^2^+2.3015P] where P=(Fo^2^+2Fc^2^)/3'
_refine_ls_weighting_scheme calc
_refine_ls_wR_factor_gt 0.1677
_refine_ls_wR_factor_ref 0.1743
_reflns_number_gt 1852
_reflns_number_total 2184
_reflns_threshold_expression >2sigma(I)
_cod_data_source_file jo6b02886_si_002.cif
_cod_data_source_block a16257
_cod_database_code 4032277

loop_
_symmetry_equiv_pos_as_xyz
'x, y, z'
'-x+1/2, -y, z+1/2'
'-x, y+1/2, -z+1/2'
'x+1/2, -y+1/2, -z'

loop_
_atom_site_label
_atom_site_type_symbol
_atom_site_fract_x
_atom_site_fract_y
_atom_site_fract_z
_atom_site_U_iso_or_equiv
_atom_site_adp_type
_atom_site_occupancy
_atom_site_symmetry_multiplicity
_atom_site_calc_flag
_atom_site_refinement_flags
C1 C 1.0310(5) 0.6501(5) 0.3014(3) 0.0267(11) Uani 1 1 d .
C2 C 1.0288(7) 0.7742(4) 0.2524(4) 0.0394(14) Uani 1 1 d .
H2A H 1.0311 0.8359 0.3079 0.059 Uiso 1 1 calc R
H2B H 0.9419 0.7837 0.2107 0.059 Uiso 1 1 calc R
H2C H 1.1120 0.7838 0.2068 0.059 Uiso 1 1 calc R
C3 C 1.0334(5) 0.5428(4) 0.4642(3) 0.0267(11) Uani 1 1 d .
H3 H 0.9886 0.4768 0.4216 0.032 Uiso 1 1 calc R
C4 C 1.1802(5) 0.5082(4) 0.5015(4) 0.0324(12) Uani 1 1 d .
C5 C 1.2886(6) 0.4787(5) 0.4423(5) 0.0537(17) Uani 1 1 d .
H5A H 1.2788 0.4778 0.3680 0.064 Uiso 1 1 calc R
H5B H 1.3771 0.4582 0.4736 0.064 Uiso 1 1 calc R
C6 C 1.1739(6) 0.5159(5) 0.6203(4) 0.0391(13) Uani 1 1 d .
H6 H 1.2669 0.5218 0.6580 0.047 Uiso 1 1 calc R
C7 C 1.0808(6) 0.4060(5) 0.6463(4) 0.0397(14) Uani 1 1 d .
C8 C 0.9290(5) 0.4429(4) 0.6242(4) 0.0297(12) Uani 1 1 d .
C9 C 0.8574(7) 0.4589(5) 0.7337(4) 0.0435(15) Uani 1 1 d .
H9A H 0.9148 0.5139 0.7769 0.065 Uiso 1 1 calc R
H9B H 0.8504 0.3798 0.7686 0.065 Uiso 1 1 calc R
H9C H 0.7620 0.4930 0.7246 0.065 Uiso 1 1 calc R
C10 C 0.8384(6) 0.3585(5) 0.5581(4) 0.0368(13) Uani 1 1 d .
H10A H 0.8191 0.2831 0.5980 0.044 Uiso 1 1 calc R
H10B H 0.8906 0.3363 0.4933 0.044 Uiso 1 1 calc R
C11 C 0.6958(6) 0.4201(5) 0.5284(4) 0.0425(15) Uani 1 1 d .
H11A H 0.6661 0.3902 0.4584 0.051 Uiso 1 1 calc R
H11B H 0.6225 0.3945 0.5797 0.051 Uiso 1 1 calc R
C12 C 0.6997(6) 0.5573(5) 0.5255(4) 0.0371(14) Uani 1 1 d .
H12 H 0.6140 0.5978 0.5071 0.045 Uiso 1 1 calc R
C13 C 0.8106(6) 0.6251(5) 0.5460(4) 0.0317(13) Uani 1 1 d .
H13 H 0.8019 0.7110 0.5472 0.038 Uiso 1 1 calc R
C14 C 0.9504(6) 0.5668(4) 0.5675(4) 0.0297(12) Uani 1 1 d .
C15 C 1.0701(6) 0.6242(4) 0.6338(4) 0.0370(13) Uani 1 1 d .
H15A H 1.0421 0.6376 0.7079 0.044 Uiso 1 1 calc R
H15B H 1.1071 0.7003 0.6028 0.044 Uiso 1 1 calc R
O1 O 1.0288(5) 0.5566(3) 0.2538(3) 0.0405(10) Uani 1 1 d .
O2 O 1.0375(4) 0.6578(3) 0.4069(2) 0.0307(9) Uani 1 1 d .
O3 O 1.1220(4) 0.3077(4) 0.6768(3) 0.0572(13) Uani 1 1 d .

loop_
_atom_site_aniso_label
_atom_site_aniso_U_11
_atom_site_aniso_U_22
_atom_site_aniso_U_33
_atom_site_aniso_U_23
_atom_site_aniso_U_13
_atom_site_aniso_U_12
C1 0.019(3) 0.033(3) 0.029(2) 0.001(2) 0.002(2) -0.007(3)
C2 0.058(4) 0.027(3) 0.033(3) 0.008(2) -0.007(3) -0.005(3)
C3 0.038(3) 0.016(2) 0.026(2) 0.0021(19) 0.001(2) -0.005(2)
C4 0.032(3) 0.023(2) 0.042(3) 0.005(2) 0.009(3) -0.004(3)
C5 0.046(4) 0.049(4) 0.065(4) 0.009(3) 0.005(4) 0.008(3)
C6 0.040(3) 0.038(3) 0.039(3) 0.004(3) -0.007(3) 0.004(3)
C7 0.050(4) 0.039(3) 0.030(3) 0.012(3) 0.003(3) 0.008(3)
C8 0.037(3) 0.026(2) 0.026(2) 0.005(2) 0.007(2) 0.002(2)
C9 0.055(4) 0.046(3) 0.030(3) 0.009(3) 0.005(3) 0.003(3)
C10 0.044(3) 0.027(3) 0.039(3) 0.005(2) 0.018(3) -0.007(3)
C11 0.050(4) 0.042(3) 0.036(3) 0.002(3) 0.002(3) -0.015(3)
C12 0.032(3) 0.044(3) 0.035(3) 0.008(3) 0.002(3) 0.010(3)
C13 0.035(3) 0.030(3) 0.030(3) 0.005(2) 0.002(3) 0.012(3)
C14 0.044(3) 0.021(2) 0.024(2) 0.002(2) 0.005(3) -0.001(2)
C15 0.053(4) 0.030(3) 0.028(3) -0.002(2) -0.002(3) -0.003(3)
O1 0.067(3) 0.0259(19) 0.0286(18) -0.0057(16) -0.001(2) -0.003(2)
O2 0.051(2) 0.0170(16) 0.0240(16) 0.0018(14) 0.0034(17) -0.0014(18)
O3 0.057(3) 0.047(3) 0.067(3) 0.029(2) 0.004(2) 0.016(2)

loop_
_atom_type_symbol
_atom_type_description
_atom_type_scat_dispersion_real
_atom_type_scat_dispersion_imag
_atom_type_scat_source
C C 0.0033 0.0016 'International Tables Vol C Tables 4.2.6.8 and 6.1.1.4'
H H 0.0000 0.0000 'International Tables Vol C Tables 4.2.6.8 and 6.1.1.4'
O O 0.0106 0.0060 'International Tables Vol C Tables 4.2.6.8 and 6.1.1.4'

loop_
_geom_angle_atom_site_label_1
_geom_angle_atom_site_label_2
_geom_angle_atom_site_label_3
_geom_angle
O1 C1 O2 124.1(5)
O1 C1 C2 125.1(4)
O2 C1 C2 110.9(4)
C1 C2 H2A 109.5
C1 C2 H2B 109.5
H2A C2 H2B 109.5
C1 C2 H2C 109.5
H2A C2 H2C 109.5
H2B C2 H2C 109.5
O2 C3 C4 110.6(4)
O2 C3 C14 106.7(3)
C4 C3 C14 103.7(4)
O2 C3 H3 111.8
C4 C3 H3 111.8
C14 C3 H3 111.8
C5 C4 C3 126.5(5)
C5 C4 C6 128.2(5)
C3 C4 C6 105.3(4)
C4 C5 H5A 120.0
C4 C5 H5B 120.0
H5A C5 H5B 120.0
C4 C6 C7 101.1(4)
C4 C6 C15 100.3(4)
C7 C6 C15 103.0(4)
C4 C6 H6 116.6
C7 C6 H6 116.6
C15 C6 H6 116.6
O3 C7 C8 126.9(5)
O3 C7 C6 126.4(6)
C8 C7 C6 106.7(4)
C7 C8 C10 118.0(4)
C7 C8 C9 105.8(4)
C10 C8 C9 108.8(4)
C7 C8 C14 101.6(4)
C10 C8 C14 110.7(4)
C9 C8 C14 111.8(4)
C8 C9 H9A 109.5
C8 C9 H9B 109.5
H9A C9 H9B 109.5
C8 C9 H9C 109.5
H9A C9 H9C 109.5
H9B C9 H9C 109.5
C8 C10 C11 110.6(4)
C8 C10 H10A 109.5
C11 C10 H10A 109.5
C8 C10 H10B 109.5
C11 C10 H10B 109.5
H10A C10 H10B 108.1
C12 C11 C10 115.1(5)
C12 C11 H11A 108.5
C10 C11 H11A 108.5
C12 C11 H11B 108.5
C10 C11 H11B 108.5
H11A C11 H11B 107.5
C13 C12 C11 125.7(5)
C13 C12 H12 117.1
C11 C12 H12 117.1
C12 C13 C14 119.6(5)
C12 C13 H13 120.2
C14 C13 H13 120.2
C13 C14 C15 124.6(4)
C13 C14 C3 111.3(4)
C15 C14 C3 99.5(4)
C13 C14 C8 110.5(4)
C15 C14 C8 101.6(4)
C3 C14 C8 107.9(4)
C14 C15 C6 94.8(4)
C14 C15 H15A 112.8
C6 C15 H15A 112.8
C14 C15 H15B 112.8
C6 C15 H15B 112.8
H15A C15 H15B 110.2
C1 O2 C3 116.2(4)

loop_
_geom_bond_atom_site_label_1
_geom_bond_atom_site_label_2
_geom_bond_distance
C1 O1 1.194(6)
C1 O2 1.346(5)
C1 C2 1.503(7)
C2 H2A 0.9800
C2 H2B 0.9800
C2 H2C 0.9800
C3 O2 1.463(5)
C3 C4 1.509(7)
C3 C14 1.551(6)
C3 H3 1.0000
C4 C5 1.308(7)
C4 C6 1.515(7)
C5 H5A 0.9500
C5 H5B 0.9500
C6 C7 1.530(8)
C6 C15 1.551(7)
C6 H6 1.0000
C7 O3 1.214(6)
C7 C8 1.511(8)
C8 C10 1.517(7)
C8 C9 1.557(6)
C8 C14 1.557(6)
C9 H9A 0.9800
C9 H9B 0.9800
C9 H9C 0.9800
C10 C11 1.550(8)
C10 H10A 0.9900
C10 H10B 0.9900
C11 C12 1.513(7)
C11 H11A 0.9900
C11 H11B 0.9900
C12 C13 1.310(7)
C12 H12 0.9500
C13 C14 1.488(7)
C13 H13 0.9500
C14 C15 1.542(7)
C15 H15A 0.9900
C15 H15B 0.9900
